data_4078789
loop_
_publ_author_name
'Hudej, Rosana'
'Kljun, Jakob'
'Kandioller, Wolfgang'
'Repnik, Ur\<ska'
'Turk, Boris'
'Hartinger, Christian G.'
'Keppler, Bernhard K.'
'Miklav\<ci\<c, Damijan'
'Turel, Iztok'

_publ_section_title
;
 Synthesis and Biological Evaluation of the Thionated Antibacterial Agent
 Nalidixic Acid and Its Organoruthenium(II) Complex
;
_journal_issue 16
_journal_name_full Organometallics
_journal_page_first 5867
_journal_paper_doi 10.1021/om300424w
_journal_volume 31
_journal_year 2012
_chemical_formula_moiety 'C22 H25 Cl N2 O2 Ru S'
_chemical_formula_sum 'C22 H25 Cl N2 O2 Ru S'
_chemical_formula_weight 518.02
_chemical_name_common '[Chlorido(\h^6^-p-cymene)(thionalidixicato-\k^2^S,O)ruthenium(II)]'
_chemical_name_systematic
;
[Chlorido(\h^6^-p-ispropyltoluene)(1-ethyl-7-methyl-4-thioxo-1,4-dihydro-
1,8-naphthyridine-3-carboxylato-\k^2^S,O)ruthenium(II)]
;
_space_group_IT_number 14
_symmetry_cell_setting monoclinic
_symmetry_space_group_name_Hall '-P 2ybc'
_symmetry_space_group_name_H-M 'P 1 21/c 1'
_atom_sites_solution_hydrogens geom
_atom_sites_solution_primary direct
_atom_sites_solution_secondary difmap
_audit_creation_method SHELXL-97
_cell_angle_alpha 90.00
_cell_angle_beta 90.893(2)
_cell_angle_gamma 90.00
_cell_formula_units_Z 4
_cell_length_a 12.2776(4)
_cell_length_b 13.2829(6)
_cell_length_c 12.8789(5)
_cell_measurement_reflns_used 4098
_cell_measurement_temperature 150(2)
_cell_measurement_theta_max 25.68
_cell_measurement_theta_min 0.41
_cell_volume 2100.06(14)
_computing_cell_refinement 'DENZO-SMN (Otwinovski & Minor, 1997)'
_computing_data_collection 'Collect (Nonius, 2000)'
_computing_data_reduction 'DENZO-SMN (Otwinovski & Minor, 1997)'
_computing_structure_refinement 'SHELXL-97 (Sheldrick, 2008)'
_computing_structure_solution 'SIR92 (Altomare et al., 1993)'
_diffrn_ambient_temperature 150(2)
_diffrn_measured_fraction_theta_full 0.991
_diffrn_measured_fraction_theta_max 0.991
_diffrn_measurement_device_type
;
Nonius KappaCCD area-detector diffractometer
;
_diffrn_measurement_method '\w scans'
_diffrn_radiation_monochromator graphite
_diffrn_radiation_source 'fine-focus sealed tube'
_diffrn_radiation_type MoK\a
_diffrn_radiation_wavelength 0.71073
_diffrn_reflns_av_R_equivalents 0.0492
_diffrn_reflns_av_sigmaI/netI 0.0654
_diffrn_reflns_limit_h_max 14
_diffrn_reflns_limit_h_min -14
_diffrn_reflns_limit_k_max 16
_diffrn_reflns_limit_k_min -16
_diffrn_reflns_limit_l_max 15
_diffrn_reflns_limit_l_min -15
_diffrn_reflns_number 7639
_diffrn_reflns_theta_full 25.67
_diffrn_reflns_theta_max 25.67
_diffrn_reflns_theta_min 3.52
_exptl_absorpt_coefficient_mu 0.995
_exptl_absorpt_correction_T_max 0.9519
_exptl_absorpt_correction_T_min 0.8651
_exptl_absorpt_correction_type multi-scan
_exptl_absorpt_process_details 'SCALEPACK (Otwinowski & Minor, 1997)'
_exptl_crystal_colour red
_exptl_crystal_density_diffrn 1.638
_exptl_crystal_density_method 'not measured'
_exptl_crystal_description prism
_exptl_crystal_F_000 1056
_exptl_crystal_size_max 0.15
_exptl_crystal_size_mid 0.05
_exptl_crystal_size_min 0.05
_refine_diff_density_max 1.119
_refine_diff_density_min -0.545
_refine_diff_density_rms 0.113
_refine_ls_extinction_method none
_refine_ls_goodness_of_fit_ref 1.287
_refine_ls_hydrogen_treatment constr
_refine_ls_matrix_type full
_refine_ls_number_parameters 267
_refine_ls_number_reflns 3937
_refine_ls_number_restraints 0
_refine_ls_restrained_S_all 1.287
_refine_ls_R_factor_all 0.0872
_refine_ls_R_factor_gt 0.0499
_refine_ls_shift/su_max 0.001
_refine_ls_shift/su_mean 0.000
_refine_ls_structure_factor_coef Fsqd
_refine_ls_weighting_details 'calc w=1/[\s^2^(Fo^2^)+(0.0277P)^2^+2.5618P] where P=(Fo^2^+2Fc^2^)/3'
_refine_ls_weighting_scheme calc
_refine_ls_wR_factor_gt 0.0954
_refine_ls_wR_factor_ref 0.1053
_reflns_number_gt 2803
_reflns_number_total 3937
_reflns_threshold_expression >2\s(I)
_cod_data_source_file om300424w_si_001.cif
_cod_data_source_block k2083
_cod_depositor_comments 'Adding full bibliography for 4078787--4078790.cif.'
_cod_original_sg_symbol_H-M 'P 21/c'
_cod_database_code 4078789

loop_
_symmetry_equiv_pos_as_xyz
'x, y, z'
'-x, y+1/2, -z+1/2'
'-x, -y, -z'
'x, -y-1/2, z-1/2'

loop_
_atom_site_label
_atom_site_type_symbol
_atom_site_fract_x
_atom_site_fract_y
_atom_site_fract_z
_atom_site_U_iso_or_equiv
_atom_site_adp_type
_atom_site_occupancy
_atom_site_symmetry_multiplicity
_atom_site_calc_flag
_atom_site_refinement_flags
Ru1 Ru 0.73041(3) 0.03328(3) 0.46385(3) 0.02501(14) Uani 1 1 d .
Cl2 Cl 0.62620(11) 0.17823(10) 0.40654(10) 0.0332(3) Uani 1 1 d .
S3 S 0.67027(12) -0.04814(12) 0.31365(11) 0.0399(4) Uani 1 1 d .
O4 O 0.8572(3) 0.0972(3) 0.3830(3) 0.0336(9) Uani 1 1 d .
O5 O 0.9200(4) 0.2059(3) 0.2688(3) 0.0498(12) Uani 1 1 d .
N6 N 0.7905(3) 0.0841(3) 0.0140(3) 0.0264(10) Uani 1 1 d .
C7 C 0.8031(4) 0.0578(4) 0.6192(4) 0.0298(13) Uani 1 1 d .
H7 H 0.8498 0.1092 0.6453 0.036 Uiso 1 1 calc R
C8 C 0.5539(5) -0.1319(4) 0.0054(5) 0.0389(14) Uani 1 1 d .
H8 H 0.4973 -0.1805 0.0001 0.047 Uiso 1 1 calc R
C9 C 0.9185(4) 0.0499(5) -0.1295(4) 0.0356(14) Uani 1 1 d .
H9A H 0.9776 0.0384 -0.0788 0.053 Uiso 1 1 calc R
H9B H 0.9485 0.0784 -0.1932 0.053 Uiso 1 1 calc R
H9C H 0.8824 -0.0141 -0.1456 0.053 Uiso 1 1 calc R
N10 N 0.6791(3) -0.0241(4) -0.0797(3) 0.0352(11) Uani 1 1 d .
C11 C 0.7976(4) 0.0856(4) 0.2016(4) 0.0273(12) Uani 1 1 d .
C12 C 0.6380(5) 0.1623(5) 0.6705(4) 0.0398(14) Uani 1 1 d .
H12A H 0.6245 0.1526 0.7446 0.060 Uiso 1 1 calc R
H12B H 0.5688 0.1751 0.6339 0.060 Uiso 1 1 calc R
H12C H 0.6868 0.2198 0.6612 0.060 Uiso 1 1 calc R
C13 C 0.6025(4) -0.0953(4) -0.0842(4) 0.0349(13) Uani 1 1 d .
C14 C 0.6686(4) -0.0949(4) 0.5451(4) 0.0329(13) Uani 1 1 d .
H14 H 0.6219 -0.1468 0.5199 0.040 Uiso 1 1 calc R
C15 C 0.6721(4) -0.0253(4) 0.1087(4) 0.0276(11) Uani 1 1 d .
C16 C 0.8361(4) 0.1231(4) -0.0843(4) 0.0298(12) Uani 1 1 d .
H16A H 0.8720 0.1887 -0.0710 0.036 Uiso 1 1 calc R
H16B H 0.7762 0.1341 -0.1354 0.036 Uiso 1 1 calc R
C17 C 0.8291(4) 0.1189(4) 0.1051(4) 0.0267(12) Uani 1 1 d .
H17 H 0.8824 0.1707 0.1030 0.032 Uiso 1 1 calc R
C18 C 0.5877(4) -0.0980(4) 0.1011(5) 0.0344(13) Uani 1 1 d .
H18 H 0.5547 -0.1230 0.1621 0.041 Uiso 1 1 calc R
C19 C 0.6232(4) -0.0092(4) 0.5875(4) 0.0308(13) Uani 1 1 d .
H19 H 0.5462 -0.0032 0.5900 0.037 Uiso 1 1 calc R
C20 C 0.7172(4) 0.0095(4) 0.2072(4) 0.0287(12) Uani 1 1 d .
C21 C 0.8492(4) -0.0281(4) 0.5734(4) 0.0295(12) Uani 1 1 d .
H21 H 0.9260 -0.0325 0.5664 0.035 Uiso 1 1 calc R
C22 C 0.8614(4) 0.1339(4) 0.2925(4) 0.0321(13) Uani 1 1 d .
C23 C 0.8567(6) -0.2768(5) 0.5739(7) 0.069(2) Uani 1 1 d .
H23A H 0.9195 -0.2524 0.6146 0.103 Uiso 1 1 calc R
H23B H 0.8744 -0.3420 0.5429 0.103 Uiso 1 1 calc R
H23C H 0.7940 -0.2844 0.6194 0.103 Uiso 1 1 calc R
C24 C 0.6895(4) 0.0697(4) 0.6274(4) 0.0308(13) Uani 1 1 d .
C25 C 0.5738(6) -0.1354(5) -0.1893(5) 0.0523(18) Uani 1 1 d .
H25A H 0.6239 -0.1077 -0.2404 0.078 Uiso 1 1 calc R
H25B H 0.4990 -0.1159 -0.2078 0.078 Uiso 1 1 calc R
H25C H 0.5796 -0.2090 -0.1887 0.078 Uiso 1 1 calc R
C26 C 0.7114(4) 0.0102(4) 0.0143(4) 0.0279(12) Uani 1 1 d .
C27 C 0.8293(5) -0.2017(5) 0.4885(6) 0.0516(18) Uani 1 1 d .
H27 H 0.7714 -0.2320 0.4429 0.062 Uiso 1 1 calc R
C28 C 0.9277(5) -0.1809(6) 0.4223(6) 0.063(2) Uani 1 1 d .
H28A H 0.9115 -0.1250 0.3748 0.095 Uiso 1 1 calc R
H28B H 0.9453 -0.2412 0.3820 0.095 Uiso 1 1 calc R
H28C H 0.9900 -0.1631 0.4671 0.095 Uiso 1 1 calc R
C29 C 0.7826(4) -0.1072(4) 0.5381(4) 0.0332(13) Uani 1 1 d .

loop_
_atom_site_aniso_label
_atom_site_aniso_U_11
_atom_site_aniso_U_22
_atom_site_aniso_U_33
_atom_site_aniso_U_23
_atom_site_aniso_U_13
_atom_site_aniso_U_12
Ru1 0.0237(2) 0.0288(2) 0.0226(2) -0.0020(2) 0.00003(15) -0.0017(2)
Cl2 0.0371(7) 0.0310(7) 0.0317(7) 0.0026(6) 0.0019(6) 0.0038(6)
S3 0.0412(8) 0.0471(10) 0.0315(8) -0.0013(7) 0.0026(6) -0.0044(7)
O4 0.0258(19) 0.046(2) 0.029(2) 0.0037(19) 0.0044(16) -0.0106(18)
O5 0.067(3) 0.052(3) 0.031(2) -0.007(2) 0.013(2) -0.027(2)
N6 0.030(2) 0.023(2) 0.027(2) 0.0014(19) 0.0030(19) -0.0034(19)
C7 0.028(3) 0.035(3) 0.026(3) 0.006(2) -0.004(2) -0.006(2)
C8 0.034(3) 0.031(3) 0.051(4) 0.002(3) -0.006(3) -0.007(3)
C9 0.029(3) 0.050(4) 0.028(3) 0.005(3) 0.003(2) -0.002(3)
N10 0.035(2) 0.036(3) 0.035(3) 0.009(2) -0.003(2) -0.005(2)
C11 0.027(3) 0.025(3) 0.030(3) -0.002(2) 0.005(2) -0.002(2)
C12 0.040(3) 0.050(4) 0.030(3) -0.002(3) 0.004(3) 0.001(3)
C13 0.037(3) 0.033(3) 0.035(3) 0.006(3) -0.007(3) -0.004(3)
C14 0.025(3) 0.037(3) 0.036(3) 0.008(3) 0.002(2) -0.009(3)
C15 0.023(2) 0.026(3) 0.033(3) 0.001(3) 0.003(2) -0.001(2)
C16 0.032(3) 0.036(3) 0.022(3) 0.010(2) -0.003(2) -0.008(2)
C17 0.024(3) 0.024(3) 0.033(3) -0.001(2) 0.000(2) -0.001(2)
C18 0.029(3) 0.030(3) 0.044(4) 0.011(3) 0.004(3) -0.005(3)
C19 0.022(2) 0.038(3) 0.032(3) 0.008(2) -0.001(2) 0.003(2)
C20 0.022(2) 0.028(3) 0.036(3) 0.002(2) 0.005(2) 0.003(2)
C21 0.026(2) 0.035(3) 0.028(3) 0.003(3) 0.001(2) -0.001(3)
C22 0.027(3) 0.036(3) 0.033(3) -0.007(3) 0.012(2) -0.002(3)
C23 0.039(4) 0.035(4) 0.132(7) 0.020(4) -0.015(4) 0.002(3)
C24 0.033(3) 0.036(3) 0.023(3) 0.002(2) 0.001(2) 0.002(2)
C25 0.061(4) 0.055(4) 0.040(4) 0.001(3) -0.009(3) -0.029(4)
C26 0.024(3) 0.024(3) 0.035(3) 0.001(2) 0.002(2) 0.000(2)
C27 0.038(3) 0.037(4) 0.079(5) -0.014(3) -0.009(3) -0.004(3)
C28 0.044(4) 0.056(5) 0.091(6) -0.024(4) 0.016(4) 0.009(3)
C29 0.030(3) 0.035(3) 0.035(3) 0.000(3) -0.006(2) 0.002(3)

loop_
_atom_type_symbol
_atom_type_description
_atom_type_scat_dispersion_real
_atom_type_scat_dispersion_imag
_atom_type_scat_source
C C 0.0033 0.0016 'International Tables Vol C Tables 4.2.6.8 and 6.1.1.4'
H H 0.0000 0.0000 'International Tables Vol C Tables 4.2.6.8 and 6.1.1.4'
N N 0.0061 0.0033 'International Tables Vol C Tables 4.2.6.8 and 6.1.1.4'
O O 0.0106 0.0060 'International Tables Vol C Tables 4.2.6.8 and 6.1.1.4'
S S 0.1246 0.1234 'International Tables Vol C Tables 4.2.6.8 and 6.1.1.4'
Cl Cl 0.1484 0.1585 'International Tables Vol C Tables 4.2.6.8 and 6.1.1.4'
Ru Ru -1.2594 0.8363 'International Tables Vol C Tables 4.2.6.8 and 6.1.1.4'

loop_
_geom_angle_atom_site_label_1
_geom_angle_atom_site_label_2
_geom_angle_atom_site_label_3
_geom_angle
O4 Ru1 C14 147.86(18)
O4 Ru1 C19 162.13(18)
C14 Ru1 C19 37.5(2)
O4 Ru1 C21 88.75(17)
C14 Ru1 C21 67.9(2)
C19 Ru1 C21 80.40(19)
O4 Ru1 C29 110.64(18)
C14 Ru1 C29 38.08(19)
C19 Ru1 C29 68.4(2)
C21 Ru1 C29 37.5(2)
O4 Ru1 C7 95.70(16)
C14 Ru1 C7 79.4(2)
C19 Ru1 C7 67.11(19)
C21 Ru1 C7 37.51(19)
C29 Ru1 C7 67.5(2)
O4 Ru1 C24 124.73(18)
C14 Ru1 C24 67.9(2)
C19 Ru1 C24 37.7(2)
C21 Ru1 C24 68.06(19)
C29 Ru1 C24 80.9(2)
C7 Ru1 C24 37.12(19)
O4 Ru1 S3 90.22(11)
C14 Ru1 S3 85.77(16)
C19 Ru1 S3 107.63(15)
C21 Ru1 S3 124.54(15)
C29 Ru1 S3 93.10(15)
C7 Ru1 S3 160.57(15)
C24 Ru1 S3 144.52(15)
O4 Ru1 Cl2 85.30(11)
C14 Ru1 Cl2 126.24(14)
C19 Ru1 Cl2 96.19(14)
C21 Ru1 Cl2 147.44(16)
C29 Ru1 Cl2 164.03(15)
C7 Ru1 Cl2 111.36(15)
C24 Ru1 Cl2 89.39(15)
S3 Ru1 Cl2 87.52(5)
C20 S3 Ru1 111.0(2)
C22 O4 Ru1 131.6(3)
C17 N6 C26 118.8(4)
C17 N6 C16 119.5(4)
C26 N6 C16 121.6(4)
C21 C7 C24 121.9(5)
C21 C7 Ru1 70.1(3)
C24 C7 Ru1 72.4(3)
C18 C8 C13 120.1(5)
C13 N10 C26 118.4(5)
C17 C11 C20 118.7(5)
C17 C11 C22 113.9(5)
C20 C11 C22 127.4(5)
N10 C13 C8 121.5(5)
N10 C13 C25 116.7(5)
C8 C13 C25 121.9(5)
C19 C14 C29 121.7(5)
C19 C14 Ru1 71.8(3)
C29 C14 Ru1 72.7(3)
C26 C15 C18 115.6(5)
C26 C15 C20 121.4(5)
C18 C15 C20 123.1(5)
N6 C16 C9 111.4(4)
N6 C17 C11 125.2(5)
C8 C18 C15 119.8(5)
C14 C19 C24 121.3(5)
C14 C19 Ru1 70.7(3)
C24 C19 Ru1 73.8(3)
C11 C20 C15 116.1(5)
C11 C20 S3 127.9(4)
C15 C20 S3 115.9(4)
C29 C21 C7 120.4(5)
C29 C21 Ru1 71.9(3)
C7 C21 Ru1 72.4(3)
O5 C22 O4 123.8(5)
O5 C22 C11 115.2(5)
O4 C22 C11 120.9(5)
C7 C24 C19 116.9(5)
C7 C24 C12 123.1(5)
C19 C24 C12 120.0(5)
C7 C24 Ru1 70.5(3)
C19 C24 Ru1 68.5(3)
C12 C24 Ru1 129.3(4)
N10 C26 N6 115.8(5)
N10 C26 C15 124.5(5)
N6 C26 C15 119.7(5)
C28 C27 C23 111.0(6)
C28 C27 C29 113.2(5)
C23 C27 C29 108.5(6)
C21 C29 C14 117.7(5)
C21 C29 C27 122.1(5)
C14 C29 C27 120.1(5)
C21 C29 Ru1 70.6(3)
C14 C29 Ru1 69.2(3)
C27 C29 Ru1 128.9(4)

loop_
_geom_bond_atom_site_label_1
_geom_bond_atom_site_label_2
_geom_bond_distance
Ru1 O4 2.069(3)
Ru1 C14 2.143(5)
Ru1 C19 2.157(5)
Ru1 C21 2.173(5)
Ru1 C29 2.189(6)
Ru1 C7 2.202(5)
Ru1 C24 2.226(5)
Ru1 S3 2.3264(15)
Ru1 Cl2 2.4206(14)
S3 C20 1.680(5)
O4 C22 1.264(6)
O5 C22 1.238(6)
N6 C17 1.340(6)
N6 C26 1.381(6)
N6 C16 1.486(6)
C7 C21 1.407(7)
C7 C24 1.410(7)
C8 C18 1.371(8)
C8 C13 1.395(8)
C9 C16 1.524(7)
N10 C13 1.334(7)
N10 C26 1.348(7)
C11 C17 1.382(7)
C11 C20 1.415(7)
C11 C22 1.539(7)
C12 C24 1.493(8)
C13 C25 1.492(8)
C14 C19 1.383(8)
C14 C29 1.414(7)
C15 C26 1.397(7)
C15 C18 1.418(7)
C15 C20 1.451(7)
C19 C24 1.419(8)
C21 C29 1.403(7)
C23 C27 1.519(10)
C27 C28 1.515(9)
C27 C29 1.524(8)
